data_7027342
loop_
_publ_author_name
'Fleeting, Kirsty A.'
'O&#x2019;Brien, Paul'
'Jones, Anthony C.'
'Otway, David J.'
'White, Andrew J. P.'
'Williams, David J.'

_publ_section_title
;
 Zirconium mixed ligand isopropoxide/aminoalkoxide complexes: crystal
 structures of [Zr2(OPri)6(L)2] and [Zr2(OBut)3(bdmap)4(OH)] {where
 L&#x2005;=&#x2005;dmap, 1-dimethylaminopropan-2-olate and bdmap,
 1,1-bis(dimethylamino)propan-2-olate}
;
_journal_issue 16
_journal_name_full 'Journal of the Chemical Society, Dalton Transactions'
_journal_page_first 2853
_journal_paper_doi 10.1039/a901666j
_journal_year 1999
_chemical_formula_sum 'C28 H66 N2 O8 Zr2'
_chemical_formula_weight 741.27
_chemical_name_systematic
; 
 ? 
;
_space_group_IT_number 2
_symmetry_cell_setting triclinic
_symmetry_space_group_name_Hall '-P 1'
_symmetry_space_group_name_H-M 'P -1'
_atom_sites_solution_hydrogens geom
_atom_sites_solution_primary direct
_atom_sites_solution_secondary difmap
_audit_creation_method SHELXL
_cell_angle_alpha 104.847(9)
_cell_angle_beta 92.927(10)
_cell_angle_gamma 113.762(8)
_cell_formula_units_Z 2
_cell_length_a 10.1455(9)
_cell_length_b 12.4123(11)
_cell_length_c 17.585(2)
_cell_measurement_reflns_used 27
_cell_measurement_temperature 203(2)
_cell_measurement_theta_max 12.49
_cell_measurement_theta_min 5.32
_cell_volume 1929.0(4)
_computing_cell_refinement 'Siemens XSCANS'
_computing_data_collection 'Siemens XSCANS'
_computing_data_reduction 'Siemens SHELXTL'
_computing_molecular_graphics 'Siemens SHELXTL'
_computing_publication_material 'Siemens SHELXTL'
_computing_structure_refinement 'SHELXL-93 (Sheldrick, 1993)'
_computing_structure_solution 'SHELXS-86 (Sheldrick, 1990)'
_diffrn_ambient_temperature 203(2)
_diffrn_measurement_device 'Siemens P4'
_diffrn_measurement_method '\w scans'
_diffrn_radiation_monochromator graphite
_diffrn_radiation_source 'fine-focus sealed tube'
_diffrn_radiation_type MoK\a
_diffrn_radiation_wavelength 0.71073
_diffrn_reflns_av_R_equivalents 0.0245
_diffrn_reflns_av_sigmaI/netI 0.0438
_diffrn_reflns_limit_h_max 11
_diffrn_reflns_limit_h_min 0
_diffrn_reflns_limit_k_max 12
_diffrn_reflns_limit_k_min -13
_diffrn_reflns_limit_l_max 20
_diffrn_reflns_limit_l_min -20
_diffrn_reflns_number 7067
_diffrn_reflns_theta_max 25.00
_diffrn_reflns_theta_min 1.88
_diffrn_standards_decay_% 12.05
_diffrn_standards_interval_count 97
_diffrn_standards_number 3
_exptl_absorpt_coefficient_mu 0.581
_exptl_absorpt_correction_type none
_exptl_crystal_colour Clear
_exptl_crystal_density_diffrn 1.276
_exptl_crystal_description blocks
_exptl_crystal_F_000 784
_exptl_crystal_size_max 1.00
_exptl_crystal_size_mid 0.83
_exptl_crystal_size_min 0.50
_refine_diff_density_max 0.483
_refine_diff_density_min -0.330
_refine_diff_density_rms 0.064
_refine_ls_extinction_method none
_refine_ls_goodness_of_fit_all 1.041
_refine_ls_goodness_of_fit_obs 1.081
_refine_ls_matrix_type full
_refine_ls_number_parameters 451
_refine_ls_number_reflns 6654
_refine_ls_number_restraints 150
_refine_ls_restrained_S_all 1.060
_refine_ls_restrained_S_obs 1.090
_refine_ls_R_factor_all 0.0569
_refine_ls_R_factor_obs 0.0380
_refine_ls_shift/esd_max 0.007
_refine_ls_shift/esd_mean 0.001
_refine_ls_structure_factor_coef Fsqd
_refine_ls_weighting_details 'w=1/[\s^2^(Fo^2^)+(0.0452P)^2^+0.8241P] where P=(Fo^2^+2Fc^2^)/3'
_refine_ls_weighting_scheme calc
_refine_ls_wR_factor_all 0.0949
_refine_ls_wR_factor_obs 0.0850
_reflns_number_observed 5164
_reflns_number_total 6656
_reflns_observed_criterion >2sigma(I)
_cod_data_source_file 901666jsup1.cif
_cod_data_source_block POB9704
_cod_depositor_comments
;
The following automatic conversions were performed:

'_symmetry_cell_setting' value 'Triclinic' changed to 'triclinic'
according to /home/saulius/struct/CIF-dictionaries/cif_core.dic
dictionary named 'cif_core.dic' version 2.4.2 from 2011-04-26.

Automatic conversion script
Id: cif_fix_values 1891 2012-01-12 08:04:46Z andrius 

The following automatic conversions were performed:

'_refine_ls_weighting_scheme' value 'calc
w=1/[\s^2^(Fo^2^)+(0.0452P)^2^+0.8241P] where P=(Fo^2^+2Fc^2^)/3' was
changed to 'calc'. New tag '_refine_ls_weighting_details' was
created. The value of the new tag was set to
'w=1/[\s^2^(Fo^2^)+(0.0452P)^2^+0.8241P] where P=(Fo^2^+2Fc^2^)/3'.

Automatic conversion script
Id: cif_fix_values 3143 2015-03-26 13:38:13Z robertas 
;
_cod_original_cell_volume 1929.0(3)
_cod_original_sg_symbol_H-M P-1
_cod_database_code 7027342

loop_
_symmetry_equiv_pos_as_xyz
'x, y, z'
'-x, -y, -z'

loop_
_atom_site_aniso_label
_atom_site_aniso_U_11
_atom_site_aniso_U_22
_atom_site_aniso_U_33
_atom_site_aniso_U_23
_atom_site_aniso_U_13
_atom_site_aniso_U_12
Zr1 0.0322(2) 0.0342(2) 0.0300(2) 0.01128(14) 0.00649(14) 0.01570(15)
Zr2 0.0377(2) 0.0352(2) 0.0410(2) 0.0146(2) 0.0121(2) 0.0179(2)
N1 0.058(2) 0.049(2) 0.037(2) 0.0115(15) 0.014(2) 0.030(2)
C2 0.055(3) 0.064(3) 0.051(2) 0.022(2) 0.026(2) 0.037(2)
C3 0.047(2) 0.058(2) 0.049(2) 0.026(2) 0.024(2) 0.028(2)
O4 0.0375(13) 0.0404(14) 0.0428(14) 0.0174(11) 0.0175(11) 0.0202(11)
C5 0.046(3) 0.070(3) 0.082(3) 0.029(3) 0.033(2) 0.022(2)
C7 0.082(3) 0.055(3) 0.056(3) 0.008(2) 0.023(2) 0.038(3)
C8 0.075(3) 0.077(3) 0.034(2) 0.014(2) 0.013(2) 0.038(3)
N11 0.051(2) 0.050(2) 0.042(2) 0.021(2) 0.015(2) 0.019(2)
C12 0.067(3) 0.058(2) 0.033(2) 0.019(2) 0.015(2) 0.030(2)
C13 0.056(2) 0.052(2) 0.034(2) 0.013(2) 0.013(2) 0.026(2)
O14 0.051(2) 0.0384(13) 0.0300(12) 0.0115(10) 0.0091(11) 0.0212(12)
C15 0.097(4) 0.059(3) 0.037(2) 0.005(2) 0.002(2) 0.021(3)
C17 0.053(3) 0.085(4) 0.063(3) 0.025(3) 0.025(2) 0.021(3)
C18 0.086(4) 0.054(3) 0.055(3) 0.032(2) 0.022(2) 0.026(3)
O21 0.0422(15) 0.048(2) 0.0468(15) 0.0176(12) 0.0034(12) 0.0253(13)
C22 0.042(4) 0.080(6) 0.057(5) 0.030(4) 0.019(4) 0.041(4)
C23 0.041(6) 0.081(9) 0.094(11) 0.005(6) -0.032(6) 0.014(5)
C24 0.089(7) 0.081(6) 0.111(9) 0.019(6) -0.022(6) 0.068(6)
O25 0.0420(15) 0.0379(14) 0.046(2) 0.0087(12) 0.0011(12) 0.0098(12)
C26 0.064(7) 0.053(6) 0.057(7) 0.012(5) 0.009(6) 0.019(5)
C27 0.097(15) 0.081(19) 0.072(15) 0.011(12) 0.005(12) 0.004(12)
C28 0.059(8) 0.064(9) 0.106(12) 0.012(8) -0.008(7) -0.012(6)
C26' 0.054(6) 0.039(6) 0.073(9) 0.010(5) 0.012(6) 0.001(5)
C27' 0.100(14) 0.019(8) 0.114(20) 0.018(10) 0.005(12) 0.020(8)
C28' 0.088(10) 0.057(8) 0.121(14) 0.012(9) -0.048(9) 0.001(8)
O29 0.0345(14) 0.0419(14) 0.0463(15) 0.0137(12) 0.0007(11) 0.0184(12)
C30 0.040(2) 0.051(2) 0.047(2) 0.013(2) -0.001(2) 0.022(2)
C31 0.046(3) 0.116(5) 0.093(4) 0.049(4) 0.022(3) 0.043(3)
C32 0.065(3) 0.085(4) 0.064(3) 0.031(3) -0.009(2) 0.036(3)
O33 0.059(2) 0.058(2) 0.057(2) 0.0166(14) 0.0239(14) 0.038(2)
C34 0.108(6) 0.082(5) 0.081(5) 0.042(4) 0.058(4) 0.078(5)
C35 0.178(11) 0.070(5) 0.142(9) 0.042(6) 0.085(8) 0.078(7)
C36 0.132(9) 0.144(8) 0.092(7) 0.060(6) 0.072(7) 0.109(8)
O37 0.071(2) 0.063(2) 0.063(2) 0.042(2) 0.031(2) 0.040(2)
C38 0.065(5) 0.049(5) 0.045(5) 0.024(4) 0.017(4) 0.028(4)
C39 0.089(9) 0.059(6) 0.048(6) 0.044(5) 0.044(6) 0.033(6)
C40 0.227(15) 0.108(10) 0.137(10) 0.067(8) 0.073(10) 0.100(10)
C38' 0.092(7) 0.062(6) 0.053(5) 0.021(5) 0.004(5) 0.023(5)
C39' 0.116(15) 0.155(16) 0.134(15) 0.065(12) 0.029(12) 0.069(12)
C40' 0.194(14) 0.096(8) 0.121(9) 0.081(7) 0.072(9) 0.099(9)
O41 0.051(2) 0.039(2) 0.084(2) 0.009(2) -0.001(2) 0.0096(14)
C42 0.053(5) 0.049(4) 0.069(6) 0.013(4) -0.005(4) 0.005(4)
C43 0.119(10) 0.039(5) 0.132(12) 0.024(6) -0.014(9) -0.006(5)
C44 0.054(6) 0.110(8) 0.190(13) -0.006(8) -0.046(7) 0.038(6)

loop_
_atom_site_label
_atom_site_type_symbol
_atom_site_fract_x
_atom_site_fract_y
_atom_site_fract_z
_atom_site_U_iso_or_equiv
_atom_site_thermal_displace_type
_atom_site_occupancy
_atom_site_calc_flag
_atom_site_refinement_flags
_atom_site_disorder_group
Zr1 Zr 0.19184(4) -0.11469(3) 0.23505(2) 0.03127(10) Uani 1 d . .
Zr2 Zr 0.27382(4) 0.17783(3) 0.25658(2) 0.03640(11) Uani 1 d . .
N1 N 0.2595(4) -0.1819(3) 0.1029(2) 0.0461(8) Uani 1 d . .
C2 C 0.4125(5) -0.0919(4) 0.1078(3) 0.0511(10) Uani 1 d . .
H2A H 0.4387(5) -0.1035(4) 0.0544(3) 0.061 Uiso 1 calc R .
H2B H 0.4788(5) -0.1065(4) 0.1420(3) 0.061 Uiso 1 calc R .
C3 C 0.4299(4) 0.0383(4) 0.1413(2) 0.0468(9) Uani 1 d . .
H3A H 0.3774(4) 0.0577(4) 0.1016(2) 0.056 Uiso 1 calc R .
O4 O 0.3649(3) 0.0439(2) 0.21069(15) 0.0376(6) Uani 1 d . .
C5 C 0.5899(5) 0.1310(4) 0.1615(3) 0.0646(13) Uani 1 d . .
H5A H 0.5971(5) 0.2138(4) 0.1829(3) 0.097 Uiso 1 calc R .
H5B H 0.6331(5) 0.1253(4) 0.1135(3) 0.097 Uiso 1 calc R .
H5C H 0.6416(5) 0.1131(4) 0.2009(3) 0.097 Uiso 1 calc R .
C7 C 0.2547(6) -0.3066(4) 0.0853(3) 0.0627(12) Uani 1 d . .
H7A H 0.3191(6) -0.3081(4) 0.1273(3) 0.094 Uiso 1 calc R .
H7B H 0.2864(6) -0.3271(4) 0.0346(3) 0.094 Uiso 1 calc R .
H7C H 0.1555(6) -0.3665(4) 0.0823(3) 0.094 Uiso 1 calc R .
C8 C 0.1617(5) -0.1804(5) 0.0389(2) 0.0605(12) Uani 1 d . .
H8A H 0.1644(5) -0.0988(5) 0.0502(2) 0.091 Uiso 1 calc R .
H8B H 0.0625(5) -0.2405(5) 0.0360(2) 0.091 Uiso 1 calc R .
H8C H 0.1935(5) -0.2011(5) -0.0117(2) 0.091 Uiso 1 calc R .
N11 N 0.0917(4) -0.1573(3) 0.3591(2) 0.0471(8) Uani 1 d . .
C12 C 0.1947(5) -0.0527(4) 0.4261(2) 0.0498(10) Uani 1 d . .
H12A H 0.2872(5) -0.0594(4) 0.4334(2) 0.060 Uiso 1 calc R .
H12B H 0.1541(5) -0.0543(4) 0.4754(2) 0.060 Uiso 1 calc R .
C13 C 0.2221(5) 0.0678(4) 0.4096(2) 0.0461(9) Uani 1 d . .
H13A H 0.1323(5) 0.0810(4) 0.4120(2) 0.055 Uiso 1 calc R .
O14 O 0.2529(3) 0.0545(2) 0.33108(14) 0.0387(6) Uani 1 d . .
C15 C 0.3465(6) 0.1755(4) 0.4700(3) 0.0714(14) Uani 1 d . .
H15A H 0.3617(6) 0.2513(4) 0.4580(3) 0.107 Uiso 1 calc R .
H15B H 0.4350(6) 0.1633(4) 0.4676(3) 0.107 Uiso 1 calc R .
H15C H 0.3225(6) 0.1810(4) 0.5231(3) 0.107 Uiso 1 calc R .
C17 C -0.0572(5) -0.1628(5) 0.3591(3) 0.0688(14) Uani 1 d . .
H17A H -0.1248(5) -0.2319(5) 0.3148(3) 0.103 Uiso 1 calc R .
H17B H -0.0558(5) -0.0866(5) 0.3535(3) 0.103 Uiso 1 calc R .
H17C H -0.0884(5) -0.1735(5) 0.4089(3) 0.103 Uiso 1 calc R .
C18 C 0.0876(6) -0.2729(4) 0.3689(3) 0.0630(13) Uani 1 d . .
H18A H 0.0198(6) -0.3423(4) 0.3248(3) 0.095 Uiso 1 calc R .
H18B H 0.0557(6) -0.2823(4) 0.4188(3) 0.095 Uiso 1 calc R .
H18C H 0.1845(6) -0.2703(4) 0.3695(3) 0.095 Uiso 1 calc R .
O21 O 0.3357(2) -0.1640(2) 0.27415(15) 0.0430(6) Uani 1 d D .
C22 C 0.4795(4) -0.1499(6) 0.2908(4) 0.052(2) Uani 0.55 d PD 1
H22A H 0.5240(4) -0.1436(6) 0.2424(4) 0.063 Uiso 0.55 calc PR 1
C23 C 0.5700(9) -0.0341(8) 0.3577(9) 0.082(7) Uani 0.55 d PD 1
H23A H 0.5679(9) 0.0363(8) 0.3443(9) 0.123 Uiso 0.55 calc PR 1
H23B H 0.6701(9) -0.0240(8) 0.3657(9) 0.123 Uiso 0.55 calc PR 1
H23C H 0.5304(9) -0.0398(8) 0.4063(9) 0.123 Uiso 0.55 calc PR 1
C24 C 0.4821(10) -0.2595(8) 0.3111(8) 0.086(4) Uani 0.55 d PDU 1
H24A H 0.4235(10) -0.3341(8) 0.2676(8) 0.130 Uiso 0.55 calc PR 1
H24B H 0.4424(10) -0.2655(8) 0.3596(8) 0.130 Uiso 0.55 calc PR 1
H24C H 0.5821(10) -0.2498(8) 0.3190(8) 0.130 Uiso 0.55 calc PR 1
C22' C 0.4530(6) -0.1557(8) 0.3249(4) 0.060(3) Uiso 0.45 d PD 2
H22B H 0.4183(6) -0.1719(8) 0.3742(4) 0.072 Uiso 0.45 calc PR 2
C23' C 0.5774(9) -0.0290(10) 0.3478(11) 0.076(8) Uiso 0.45 d PD 2
H23D H 0.5429(9) 0.0319(10) 0.3722(11) 0.114 Uiso 0.45 calc PR 2
H23E H 0.6158(9) -0.0126(10) 0.3005(11) 0.114 Uiso 0.45 calc PR 2
H23F H 0.6541(9) -0.0244(10) 0.3856(11) 0.114 Uiso 0.45 calc PR 2
C24' C 0.5061(13) -0.2501(12) 0.2871(9) 0.085(5) Uiso 0.45 d PDU 2
H24D H 0.4255(13) -0.3319(12) 0.2723(9) 0.128 Uiso 0.45 calc PR 2
H24E H 0.5827(13) -0.2457(12) 0.3248(9) 0.128 Uiso 0.45 calc PR 2
H24F H 0.5444(13) -0.2339(12) 0.2398(9) 0.128 Uiso 0.45 calc PR 2
O25 O 0.0154(3) -0.2716(2) 0.1862(2) 0.0457(6) Uani 1 d D .
C26 C -0.0915(7) -0.3840(5) 0.1356(4) 0.061(3) Uani 0.50 d PD 1
H26A H -0.0694(7) -0.3920(5) 0.0808(4) 0.073 Uiso 0.50 calc PR 1
C27 C -0.0896(19) -0.4918(3) 0.1586(11) 0.098(10) Uani 0.50 d PD 1
H27A H 0.0076(19) -0.4887(3) 0.1595(11) 0.147 Uiso 0.50 calc PR 1
H27B H -0.1595(19) -0.5681(3) 0.1200(11) 0.147 Uiso 0.50 calc PR 1
H27C H -0.1157(19) -0.4883(3) 0.2112(11) 0.147 Uiso 0.50 calc PR 1
C28 C -0.2415(4) -0.3884(14) 0.1342(8) 0.093(5) Uani 0.50 d PD 1
H28A H -0.2423(4) -0.3186(14) 0.1193(8) 0.140 Uiso 0.50 calc PR 1
H28B H -0.2677(4) -0.3848(14) 0.1868(8) 0.140 Uiso 0.50 calc PR 1
H28C H -0.3115(4) -0.4646(14) 0.0956(8) 0.140 Uiso 0.50 calc PR 1
C26' C -0.1096(7) -0.3839(5) 0.1685(5) 0.063(3) Uani 0.50 d PD 2
H26B H -0.1655(7) -0.3789(5) 0.2128(5) 0.076 Uiso 0.50 calc PR 2
C27' C -0.0709(20) -0.4901(4) 0.1623(11) 0.081(8) Uani 0.50 d PD 2
H27D H -0.0082(20) -0.4742(4) 0.2112(11) 0.121 Uiso 0.50 calc PR 2
H27E H -0.0199(20) -0.4994(4) 0.1176(11) 0.121 Uiso 0.50 calc PR 2
H27F H -0.1595(20) -0.5653(4) 0.1539(11) 0.121 Uiso 0.50 calc PR 2
C28' C -0.2066(10) -0.4081(12) 0.0929(8) 0.105(6) Uani 0.50 d PD 2
H28D H -0.2315(10) -0.3393(12) 0.0971(8) 0.157 Uiso 0.50 calc PR 2
H28E H -0.2953(10) -0.4832(12) 0.0845(8) 0.157 Uiso 0.50 calc PR 2
H28F H -0.1557(10) -0.4173(12) 0.0482(8) 0.157 Uiso 0.50 calc PR 2
O29 O 0.0868(2) -0.0124(2) 0.19283(14) 0.0405(6) Uani 1 d D .
C30 C -0.0503(3) -0.0475(3) 0.1479(2) 0.0459(9) Uani 1 d D .
H30A H -0.0767(3) -0.1275(3) 0.1067(2) 0.055 Uiso 1 calc R .
C31 C -0.1665(3) -0.0650(5) 0.1992(3) 0.078(2) Uani 1 d D .
H31A H -0.1685(3) -0.1246(5) 0.2262(3) 0.118 Uiso 1 calc R .
H31B H -0.2609(3) -0.0950(5) 0.1660(3) 0.118 Uiso 1 calc R .
H31C H -0.1452(3) 0.0133(5) 0.2386(3) 0.118 Uiso 1 calc R .
C32 C -0.0473(4) 0.0446(4) 0.1063(3) 0.0691(14) Uani 1 d D .
H32A H 0.0278(4) 0.0560(4) 0.0732(3) 0.104 Uiso 1 calc R .
H32B H -0.0260(4) 0.1228(4) 0.1457(3) 0.104 Uiso 1 calc R .
H32C H -0.1417(4) 0.0146(4) 0.0731(3) 0.104 Uiso 1 calc R .
O33 O 0.1385(3) 0.2369(2) 0.3061(2) 0.0531(7) Uani 1 d D .
C34 C 0.0612(6) 0.3029(5) 0.3402(3) 0.073(2) Uani 0.75 d PDU 1
H34A H -0.0280(6) 0.2773(5) 0.3013(3) 0.087 Uiso 0.75 calc PR 1
C35 C 0.1497(11) 0.4395(4) 0.3578(6) 0.118(4) Uani 0.75 d PD 1
H35A H 0.1797(11) 0.4574(4) 0.3093(6) 0.177 Uiso 0.75 calc PR 1
H35B H 0.2357(11) 0.4671(4) 0.3976(6) 0.177 Uiso 0.75 calc PR 1
H35C H 0.0911(11) 0.4821(4) 0.3781(6) 0.177 Uiso 0.75 calc PR 1
C36 C 0.0150(12) 0.2754(9) 0.4153(5) 0.098(4) Uani 0.75 d PDU 1
H36A H -0.0422(12) 0.1872(9) 0.4040(5) 0.148 Uiso 0.75 calc PR 1
H36B H -0.0436(12) 0.3182(9) 0.4355(5) 0.148 Uiso 0.75 calc PR 1
H36C H 0.1011(12) 0.3031(9) 0.4550(5) 0.148 Uiso 0.75 calc PR 1
C34' C 0.0926(20) 0.3199(14) 0.3536(8) 0.158(16) Uiso 0.25 d PDU 2
H34B H 0.1769(20) 0.3831(14) 0.3950(8) 0.189 Uiso 0.25 calc PR 2
C35' C 0.0423(28) 0.3842(19) 0.3054(16) 0.103(9) Uiso 0.25 d PD 2
H35D H 0.1201(28) 0.4254(19) 0.2786(16) 0.155 Uiso 0.25 calc PR 2
H35E H 0.0173(28) 0.4448(19) 0.3404(16) 0.155 Uiso 0.25 calc PR 2
H35F H -0.0430(28) 0.3241(19) 0.2658(16) 0.155 Uiso 0.25 calc PR 2
C36' C -0.0278(38) 0.2563(33) 0.3950(20) 0.116(11) Uiso 0.25 d PDU 2
H36D H 0.0046(38) 0.2146(33) 0.4262(20) 0.174 Uiso 0.25 calc PR 2
H36E H -0.1131(38) 0.1963(33) 0.3554(20) 0.174 Uiso 0.25 calc PR 2
H36F H -0.0527(38) 0.3169(33) 0.4300(20) 0.174 Uiso 0.25 calc PR 2
O37 O 0.2910(3) 0.2298(3) 0.1597(2) 0.0564(8) Uani 1 d D .
C38 C 0.2871(8) 0.2827(6) 0.0984(3) 0.050(2) Uani 0.50 d PDU 1
H38A H 0.1890(8) 0.2364(6) 0.0645(3) 0.060 Uiso 0.50 calc PR 1
C39 C 0.3994(14) 0.2757(11) 0.0475(6) 0.058(4) Uani 0.50 d PDU 1
H39A H 0.3821(14) 0.1902(11) 0.0253(6) 0.087 Uiso 0.50 calc PR 1
H39B H 0.4963(14) 0.3226(11) 0.0798(6) 0.087 Uiso 0.50 calc PR 1
H39C H 0.3925(14) 0.3099(11) 0.0044(6) 0.087 Uiso 0.50 calc PR 1
C40 C 0.3141(21) 0.4153(9) 0.1327(8) 0.140(7) Uani 0.50 d PDU 1
H40A H 0.2416(21) 0.4199(9) 0.1657(8) 0.210 Uiso 0.50 calc PR 1
H40B H 0.3071(21) 0.4493(9) 0.0896(8) 0.210 Uiso 0.50 calc PR 1
H40C H 0.4110(21) 0.4622(9) 0.1650(8) 0.210 Uiso 0.50 calc PR 1
C38' C 0.3542(9) 0.3328(5) 0.1321(5) 0.071(3) Uani 0.50 d PDU 2
H38B H 0.4409(9) 0.3960(5) 0.1720(5) 0.086 Uiso 0.50 calc PR 2
C39' C 0.4031(20) 0.3000(15) 0.0540(8) 0.127(9) Uani 0.50 d PDU 2
H39D H 0.4715(20) 0.2650(15) 0.0598(8) 0.190 Uiso 0.50 calc PR 2
H39E H 0.4504(20) 0.3738(15) 0.0379(8) 0.190 Uiso 0.50 calc PR 2
H39F H 0.3189(20) 0.2401(15) 0.0137(8) 0.190 Uiso 0.50 calc PR 2
C40' C 0.2483(18) 0.3873(12) 0.1235(9) 0.113(5) Uani 0.50 d PDU 2
H40D H 0.2169(18) 0.4083(12) 0.1742(9) 0.169 Uiso 0.50 calc PR 2
H40E H 0.1640(18) 0.3276(12) 0.0832(9) 0.169 Uiso 0.50 calc PR 2
H40F H 0.2956(18) 0.4612(12) 0.1076(9) 0.169 Uiso 0.50 calc PR 2
O41 O 0.4555(3) 0.3077(2) 0.3218(2) 0.0639(8) Uani 1 d D .
C42 C 0.5721(5) 0.4044(4) 0.3788(3) 0.065(2) Uani 0.60 d PD 1
H42A H 0.5361(5) 0.4218(4) 0.4297(3) 0.078 Uiso 0.60 calc PR 1
C43 C 0.6266(11) 0.5195(5) 0.3537(7) 0.112(5) Uani 0.60 d PD 1
H43A H 0.5465(11) 0.5410(5) 0.3447(7) 0.169 Uiso 0.60 calc PR 1
H43B H 0.6656(11) 0.5052(5) 0.3048(7) 0.169 Uiso 0.60 calc PR 1
H43C H 0.7029(11) 0.5866(5) 0.3955(7) 0.169 Uiso 0.60 calc PR 1
C44 C 0.6949(8) 0.3701(9) 0.3929(9) 0.131(6) Uani 0.60 d PDU 1
H44A H 0.6587(8) 0.2956(9) 0.4091(9) 0.196 Uiso 0.60 calc PR 1
H44B H 0.7714(8) 0.4368(9) 0.4347(9) 0.196 Uiso 0.60 calc PR 1
H44C H 0.7339(8) 0.3555(9) 0.3441(9) 0.196 Uiso 0.60 calc PR 1
C42' C 0.5944(6) 0.4064(7) 0.3365(6) 0.078(4) Uiso 0.40 d PD 2
H42B H 0.6191(6) 0.4193(7) 0.2848(6) 0.094 Uiso 0.40 calc PR 2
C43' C 0.5959(16) 0.5232(6) 0.3892(10) 0.097(7) Uiso 0.40 d PD 2
H43D H 0.5218(16) 0.5405(6) 0.3648(10) 0.145 Uiso 0.40 calc PR 2
H43E H 0.6913(16) 0.5911(6) 0.3959(10) 0.145 Uiso 0.40 calc PR 2
H43F H 0.5756(16) 0.5134(6) 0.4410(10) 0.145 Uiso 0.40 calc PR 2
C44' C 0.7090(10) 0.3795(16) 0.3742(15) 0.147(8) Uiso 0.40 d PDU 2
H44D H 0.7080(10) 0.3041(16) 0.3401(15) 0.220 Uiso 0.40 calc PR 2
H44E H 0.6886(10) 0.3697(16) 0.4259(15) 0.220 Uiso 0.40 calc PR 2
H44F H 0.8044(10) 0.4474(16) 0.3810(15) 0.220 Uiso 0.40 calc PR 2

loop_
_atom_type_symbol
_atom_type_description
_atom_type_scat_dispersion_real
_atom_type_scat_dispersion_imag
_atom_type_scat_source
C C 0.0033 0.0016 'International Tables Vol C Tables 4.2.6.8 and 6.1.1.4'
H H 0.0000 0.0000 'International Tables Vol C Tables 4.2.6.8 and 6.1.1.4'
N N 0.0061 0.0033 'International Tables Vol C Tables 4.2.6.8 and 6.1.1.4'
O O 0.0106 0.0060 'International Tables Vol C Tables 4.2.6.8 and 6.1.1.4'
Zr Zr -2.9673 0.5597 'International Tables Vol C Tables 4.2.6.8 and 6.1.1.4'

loop_
_geom_angle_atom_site_label_1
_geom_angle_atom_site_label_2
_geom_angle_atom_site_label_3
_geom_angle
O21 Zr1 O25 104.57(10)
O21 Zr1 O14 97.55(10)
O25 Zr1 O14 137.70(10)
O21 Zr1 O29 163.63(9)
O25 Zr1 O29 90.72(9)
O14 Zr1 O29 74.03(9)
O21 Zr1 O4 91.40(10)
O25 Zr1 O4 144.57(10)
O14 Zr1 O4 68.31(9)
O29 Zr1 O4 72.52(9)
O21 Zr1 N1 84.01(11)
O25 Zr1 N1 80.62(11)
O14 Zr1 N1 137.97(10)
O29 Zr1 N1 92.93(10)
O4 Zr1 N1 69.67(10)
O21 Zr1 N11 81.77(11)
O25 Zr1 N11 79.39(11)
O14 Zr1 N11 68.55(10)
O29 Zr1 N11 107.22(10)
O4 Zr1 N11 134.91(10)
N1 Zr1 N11 151.63(11)
O21 Zr1 Zr2 121.05(7)
O25 Zr1 Zr2 134.37(8)
O14 Zr1 Zr2 41.77(6)
O29 Zr1 Zr2 43.89(6)
O4 Zr1 Zr2 41.88(6)
N1 Zr1 Zr2 102.21(8)
N11 Zr1 Zr2 106.16(8)
O41 Zr2 O33 98.85(13)
O41 Zr2 O37 97.85(14)
O33 Zr2 O37 103.56(11)
O41 Zr2 O4 95.67(11)
O33 Zr2 O4 156.82(10)
O37 Zr2 O4 92.18(10)
O41 Zr2 O14 93.81(12)
O33 Zr2 O14 93.71(10)
O37 Zr2 O14 157.34(10)
O4 Zr2 O14 67.28(9)
O41 Zr2 O29 162.38(10)
O33 Zr2 O29 91.35(10)
O37 Zr2 O29 93.65(11)
O4 Zr2 O29 70.48(8)
O14 Zr2 O29 71.09(8)
O41 Zr2 Zr1 120.89(9)
O33 Zr2 Zr1 115.12(8)
O37 Zr2 Zr1 117.28(9)
O4 Zr2 Zr1 41.72(6)
O14 Zr2 Zr1 40.57(6)
O29 Zr2 Zr1 41.49(5)
C8 N1 C7 109.2(3)
C8 N1 C2 110.6(3)
C7 N1 C2 108.5(3)
C8 N1 Zr1 110.3(2)
C7 N1 Zr1 112.5(2)
C2 N1 Zr1 105.8(2)
N1 C2 C3 110.7(3)
O4 C3 C2 107.3(3)
O4 C3 C5 110.5(3)
C2 C3 C5 111.6(3)
C3 O4 Zr1 125.2(2)
C3 O4 Zr2 123.5(2)
Zr1 O4 Zr2 96.40(9)
C12 N11 C18 109.1(3)
C12 N11 C17 109.7(3)
C18 N11 C17 108.6(4)
C12 N11 Zr1 104.8(2)
C18 N11 Zr1 112.3(3)
C17 N11 Zr1 112.2(3)
N11 C12 C13 109.9(3)
O14 C13 C15 111.7(3)
O14 C13 C12 106.6(3)
C15 C13 C12 111.2(4)
C13 O14 Zr1 127.9(2)
C13 O14 Zr2 128.9(2)
Zr1 O14 Zr2 97.66(9)
C22' O21 Zr1 157.7(4)
C22 O21 Zr1 152.2(3)
O21 C22 C23 111.3(2)
O21 C22 C24 111.2(2)
C23 C22 C24 109.9(3)
O21 C22' C24' 111.4(2)
O21 C22' C23' 111.4(2)
C24' C22' C23' 109.6(3)
C26 O25 Zr1 165.9(4)
C26' O25 Zr1 167.7(4)
O25 C26 C28 111.7(2)
O25 C26 C27 111.7(2)
C28 C26 C27 109.7(3)
O25 C26' C28' 111.6(2)
O25 C26' C27' 111.6(2)
C28' C26' C27' 109.7(3)
C30 O29 Zr1 133.5(2)
C30 O29 Zr2 131.7(2)
Zr1 O29 Zr2 94.62(7)
O29 C30 C32 111.8(2)
O29 C30 C31 111.4(2)
C32 C30 C31 109.4(2)
C34 O33 Zr2 168.1(3)
C34' O33 Zr2 157.7(8)
O33 C34 C36 111.5(3)
O33 C34 C35 111.5(3)
C36 C34 C35 109.3(3)
O33 C34' C36' 111.5(3)
O33 C34' C35' 111.4(3)
C36' C34' C35' 109.4(3)
C38' O37 Zr2 143.1(4)
C38 O37 Zr2 167.1(3)
O37 C38 C39 110.8(3)
O37 C38 C40 110.6(3)
C39 C38 C40 109.4(3)
O37 C38' C39' 111.5(3)
O37 C38' C40' 110.5(3)
C39' C38' C40' 109.7(3)
C42' O41 Zr2 155.6(5)
C42 O41 Zr2 170.2(4)
O41 C42 C44 111.4(3)
O41 C42 C43 110.8(3)
C44 C42 C43 110.0(3)
O41 C42' C44' 111.4(3)
O41 C42' C43' 111.0(3)
C44' C42' C43' 109.5(3)

loop_
_geom_bond_atom_site_label_1
_geom_bond_atom_site_label_2
_geom_bond_distance
Zr1 O21 1.953(2)
Zr1 O25 1.978(2)
Zr1 O14 2.161(2)
Zr1 O29 2.189(2)
Zr1 O4 2.206(2)
Zr1 N1 2.490(3)
Zr1 N11 2.540(3)
Zr1 Zr2 3.2936(6)
Zr2 O41 1.937(3)
Zr2 O33 1.946(2)
Zr2 O37 1.964(2)
Zr2 O4 2.212(2)
Zr2 O14 2.214(2)
Zr2 O29 2.291(2)
N1 C8 1.471(5)
N1 C7 1.479(5)
N1 C2 1.484(5)
C2 C3 1.504(6)
C3 O4 1.415(4)
C3 C5 1.521(6)
N11 C12 1.471(5)
N11 C18 1.473(5)
N11 C17 1.485(5)
C12 C13 1.515(5)
C13 O14 1.413(4)
C13 C15 1.511(6)
O21 C22' 1.402(2)
O21 C22 1.403(2)
C22 C23 1.500(2)
C22 C24 1.501(2)
C22' C24' 1.501(2)
C22' C23' 1.501(2)
O25 C26 1.400(2)
O25 C26' 1.400(2)
C26 C28 1.499(2)
C26 C27 1.500(2)
C26' C28' 1.500(2)
C26' C27' 1.500(2)
O29 C30 1.403(2)
C30 C32 1.500(2)
C30 C31 1.501(2)
O33 C34 1.399(2)
O33 C34' 1.400(2)
C34 C36 1.499(2)
C34 C35 1.500(2)
C34' C36' 1.500(2)
C34' C35' 1.501(2)
O37 C38' 1.403(2)
O37 C38 1.403(2)
C38 C39 1.501(2)
C38 C40 1.502(2)
C38' C39' 1.499(2)
C38' C40' 1.502(2)
O41 C42' 1.401(2)
O41 C42 1.402(2)
C42 C44 1.499(2)
C42 C43 1.500(2)
C42' C44' 1.500(2)
C42' C43' 1.501(2)
